data_1503580
loop_
_publ_author_name
'Seki, Tomoaki'
'Tanaka, Shinji'
'Kitamura, Masato'

_publ_section_title
;
 Enantioselective synthesis of pyrrolidine-, piperidine-, and azepane-type
 N-heterocycles with \a-alkenyl substitution: the CpRu-catalyzed
 dehydrative intramolecular N-allylation approach.
;
_journal_issue 2
_journal_name_full 'Organic letters'
_journal_page_first 608
_journal_page_last 611
_journal_paper_doi 10.1021/ol203218d
_journal_volume 14
_journal_year 2012
_chemical_formula_moiety 'C14 H17 N O3 S'
_chemical_formula_sum 'C14 H17 N O3 S'
_chemical_formula_weight 279.35
_space_group_IT_number 19
_symmetry_cell_setting orthorhombic
_symmetry_Int_Tables_number 19
_symmetry_space_group_name_Hall 'P 2ac 2ab'
_symmetry_space_group_name_H-M 'P 21 21 21'
_atom_sites_solution_hydrogens geom
_atom_sites_solution_primary direct
_atom_sites_solution_secondary difmap
_cell_angle_alpha 90.0000
_cell_angle_beta 90.0000
_cell_angle_gamma 90.0000
_cell_formula_units_Z 4
_cell_length_a 7.601(3)
_cell_length_b 12.967(5)
_cell_length_c 13.991(5)
_cell_measurement_reflns_used 4144
_cell_measurement_temperature 93
_cell_measurement_theta_max 27.47
_cell_measurement_theta_min 3.10
_cell_volume 1379.0(9)
_computing_cell_refinement CrystalClear
_computing_data_collection 'CrystalClear (Rigaku/MSC Inc., 2006)'
_computing_data_reduction CrystalClear
_computing_molecular_graphics 'CrystalStructure 4.0'
_computing_publication_material 'CrystalStructure 4.0 (Rigaku, 2010)'
_computing_structure_refinement 'SHELXL97 (Sheldrick, 2008)'
_computing_structure_solution 'SIR92 (Altomare, et al., 1994)'
_diffrn_ambient_temperature 93
_diffrn_detector_area_resol_mean 7.314
_diffrn_measured_fraction_theta_full 0.907
_diffrn_measured_fraction_theta_max 0.899
_diffrn_measurement_device_type 'Rigaku Saturn70'
_diffrn_measurement_method \w
_diffrn_radiation_type 'Mo K\a'
_diffrn_radiation_wavelength 0.71070
_diffrn_reflns_av_R_equivalents 0.0963
_diffrn_reflns_limit_h_max 9
_diffrn_reflns_limit_h_min -8
_diffrn_reflns_limit_k_max 16
_diffrn_reflns_limit_k_min -16
_diffrn_reflns_limit_l_max 12
_diffrn_reflns_limit_l_min -18
_diffrn_reflns_number 9003
_diffrn_reflns_theta_full 27.46
_diffrn_reflns_theta_max 27.45
_diffrn_standards_number 0
_exptl_absorpt_coefficient_mu 0.238
_exptl_absorpt_correction_type none
_exptl_crystal_colour colorless
_exptl_crystal_density_diffrn 1.345
_exptl_crystal_density_method 'not measured'
_exptl_crystal_description block
_exptl_crystal_F_000 592.00
_exptl_crystal_size_max 0.500
_exptl_crystal_size_mid 0.300
_exptl_crystal_size_min 0.300
_refine_diff_density_max 0.270
_refine_diff_density_min -0.420
_refine_ls_abs_structure_details 'Flack, H. D. (1983), Acta Cryst. A39, 876-881.  1229 Friedel Pairs'
_refine_ls_abs_structure_Flack 0.00(5)
_refine_ls_extinction_method none
_refine_ls_goodness_of_fit_ref 0.471
_refine_ls_hydrogen_treatment refxyz
_refine_ls_number_parameters 241
_refine_ls_number_reflns 2868
_refine_ls_number_restraints 0
_refine_ls_R_factor_gt 0.0318
_refine_ls_shift/su_max 0.078
_refine_ls_structure_factor_coef Fsqd
_refine_ls_weighting_details 'w = 1/[\s^2^(Fo^2^)+(0.2000P)^2^+0.0000P] where P=(Fo^2^+2Fc^2^)/3'
_refine_ls_weighting_scheme calc
_refine_ls_wR_factor_ref 0.0990
_reflns_number_gt 2787
_reflns_number_total 2868
_reflns_threshold_expression F^2^>2.0\s(F^2^)
_cod_data_source_file ol203218d_si_002.cif
_cod_data_source_block S-16b
_cod_original_cell_volume 1378.9(8)
_cod_database_code 1503580

loop_
_symmetry_equiv_pos_site_id
_symmetry_equiv_pos_as_xyz
1 +X,+Y,+Z
2 1/2+X,1/2-Y,-Z
3 -X,1/2+Y,1/2-Z
4 1/2-X,-Y,1/2+Z

loop_
_atom_site_label
_atom_site_type_symbol
_atom_site_fract_x
_atom_site_fract_y
_atom_site_fract_z
_atom_site_U_iso_or_equiv
_atom_site_adp_type
_atom_site_occupancy
_atom_site_symmetry_multiplicity
_atom_site_calc_flag
S1 S 0.62046(4) 0.09537(2) 0.80051(2) 0.01122(14) Uani 1.0 4 d
O2 O 0.33241(14) -0.02853(7) 0.71348(7) 0.0167(3) Uani 1.0 4 d
O3 O 0.67275(14) -0.01072(8) 0.80241(7) 0.0171(3) Uani 1.0 4 d
O20 O 0.69929(12) 0.16596(8) 0.86652(7) 0.0170(3) Uani 1.0 4 d
N5 N 0.40351(14) 0.10182(9) 0.82009(8) 0.0126(3) Uani 1.0 4 d
C6 C 0.6624(2) 0.24936(11) 0.67082(10) 0.0191(3) Uani 1.0 4 d
C7 C 0.34373(18) 0.12947(11) 0.99361(9) 0.0173(3) Uani 1.0 4 d
C8 C 0.29034(17) 0.03141(10) 0.77558(9) 0.0140(3) Uani 1.0 4 d
C9 C 0.6773(2) 0.22066(11) 0.49923(10) 0.0194(3) Uani 1.0 4 d
C10 C 0.66327(19) 0.11463(11) 0.51500(9) 0.0173(3) Uani 1.0 4 d
C11 C 0.64591(16) 0.14306(10) 0.68368(8) 0.0127(3) Uani 1.0 4 d
C12 C 0.1105(2) 0.04638(12) 0.81915(11) 0.0203(3) Uani 1.0 4 d
C13 C 0.4363(2) 0.04773(12) 1.01967(10) 0.0209(3) Uani 1.0 4 d
C14 C 0.64689(18) 0.07512(10) 0.60702(9) 0.0155(3) Uani 1.0 4 d
C15 C 0.31402(17) 0.16865(10) 0.89303(9) 0.0138(3) Uani 1.0 4 d
C16 C 0.11867(18) 0.15345(12) 0.86382(10) 0.0187(3) Uani 1.0 4 d
C17 C 0.3620(2) 0.28322(10) 0.88524(11) 0.0201(3) Uani 1.0 4 d
C18 C 0.6773(3) 0.28669(11) 0.57807(11) 0.0230(3) Uani 1.0 4 d
C19 C 0.6880(3) 0.26375(14) 0.39924(11) 0.0272(4) Uani 1.0 4 d
H4 H 0.676(3) 0.0619(17) 0.4592(17) 0.028(6) Uiso 1.0 4 d
H21 H 0.643(3) -0.0035(15) 0.6153(15) 0.015(5) Uiso 1.0 4 d
H22 H 0.666(3) 0.2978(16) 0.7195(17) 0.026(5) Uiso 1.0 4 d
H23 H 0.703(4) 0.3653(18) 0.5709(16) 0.031(6) Uiso 1.0 4 d
H24 H 0.586(4) 0.288(3) 0.380(2) 0.042(7) Uiso 1.0 4 d
H25 H 0.771(4) 0.326(3) 0.402(3) 0.051(8) Uiso 1.0 4 d
H26 H 0.283(3) 0.3241(15) 0.9289(14) 0.014(5) Uiso 1.0 4 d
H27 H 0.484(3) 0.2881(16) 0.9087(14) 0.016(5) Uiso 1.0 4 d
H28 H 0.352(4) 0.305(2) 0.8238(19) 0.043(7) Uiso 1.0 4 d
H29 H 0.282(3) 0.1799(16) 1.0415(14) 0.018(5) Uiso 1.0 4 d
H30 H 0.079(3) 0.2029(14) 0.8129(13) 0.012(4) Uiso 1.0 4 d
H31 H 0.035(3) 0.163(2) 0.9200(19) 0.040(7) Uiso 1.0 4 d
H32 H 0.025(4) 0.033(2) 0.768(3) 0.048(8) Uiso 1.0 4 d
H33 H 0.437(3) 0.0327(18) 1.0873(17) 0.025(5) Uiso 1.0 4 d
H34 H 0.505(3) 0.0071(18) 0.9763(18) 0.030(6) Uiso 1.0 4 d
H35 H 0.094(3) 0.0012(16) 0.8664(16) 0.021(5) Uiso 1.0 4 d
H36 H 0.727(6) 0.220(3) 0.366(3) 0.083(11) Uiso 1.0 4 d

loop_
_atom_site_aniso_label
_atom_site_aniso_U_11
_atom_site_aniso_U_22
_atom_site_aniso_U_33
_atom_site_aniso_U_12
_atom_site_aniso_U_13
_atom_site_aniso_U_23
S1 0.00841(18) 0.01552(19) 0.00972(18) 0.00048(11) -0.00008(10) -0.00035(10)
O2 0.0184(5) 0.0158(4) 0.0161(5) -0.0018(4) -0.0017(4) -0.0024(4)
O3 0.0161(5) 0.0184(5) 0.0167(5) 0.0044(4) -0.0002(4) 0.0031(4)
O20 0.0123(4) 0.0251(5) 0.0136(5) -0.0028(4) -0.0014(4) -0.0046(4)
N5 0.0091(5) 0.0176(5) 0.0112(5) 0.0008(5) 0.0018(4) -0.0023(4)
C6 0.0257(8) 0.0146(6) 0.0170(7) -0.0031(6) 0.0031(6) -0.0028(5)
C7 0.0164(6) 0.0242(7) 0.0114(6) -0.0011(6) 0.0026(5) -0.0021(5)
C8 0.0132(6) 0.0150(5) 0.0139(6) -0.0015(5) -0.0019(5) 0.0025(5)
C9 0.0177(6) 0.0253(7) 0.0153(6) -0.0013(6) 0.0025(6) 0.0026(6)
C10 0.0180(6) 0.0219(7) 0.0121(6) 0.0013(6) 0.0028(5) -0.0034(5)
C11 0.0126(6) 0.0145(6) 0.0111(6) 0.0011(5) 0.0013(5) -0.0001(5)
C12 0.0124(6) 0.0263(7) 0.0221(7) -0.0034(6) 0.0000(6) -0.0040(6)
C13 0.0230(7) 0.0265(7) 0.0133(6) 0.0007(7) 0.0015(5) 0.0042(5)
C14 0.0158(6) 0.0162(6) 0.0143(6) 0.0021(5) 0.0029(5) -0.0025(5)
C15 0.0125(6) 0.0176(6) 0.0112(6) 0.0029(5) 0.0021(5) -0.0014(5)
C16 0.0108(6) 0.0264(7) 0.0188(6) 0.0025(5) 0.0005(5) -0.0026(6)
C17 0.0246(8) 0.0161(6) 0.0195(7) 0.0022(6) 0.0006(6) -0.0008(5)
C18 0.0315(8) 0.0170(6) 0.0206(7) -0.0022(6) 0.0028(6) 0.0034(5)
C19 0.0301(8) 0.0355(8) 0.0162(7) -0.0024(8) 0.0031(7) 0.0092(7)

loop_
_atom_type_symbol
_atom_type_description
_atom_type_scat_dispersion_real
_atom_type_scat_dispersion_imag
_atom_type_scat_source
C C 0.0033 0.0016
;
International Tables for Crystallography
(1992, Vol. C, Tables 4.2.6.8 and 6.1.1.4)
;
H H 0.0000 0.0000
;
International Tables for Crystallography
(1992, Vol. C, Table 6.1.1.4)
;
N N 0.0061 0.0033
;
International Tables for Crystallography
(1992, Vol. C, Tables 4.2.6.8 and 6.1.1.4)
;
O O 0.0106 0.0060
;
International Tables for Crystallography
(1992, Vol. C, Tables 4.2.6.8 and 6.1.1.4)
;
S S 0.1246 0.1234
;
International Tables for Crystallography
(1992, Vol. C, Tables 4.2.6.8 and 6.1.1.4)
;

loop_
_geom_angle_atom_site_label_1
_geom_angle_atom_site_label_2
_geom_angle_atom_site_label_3
_geom_angle
_geom_angle_publ_flag
O3 S1 O20 119.08(7) yes
O3 S1 N5 108.56(6) yes
O3 S1 C11 108.94(6) yes
O20 S1 N5 105.95(6) yes
O20 S1 C11 109.19(7) yes
N5 S1 C11 104.06(6) yes
S1 N5 C8 119.99(10) yes
S1 N5 C15 125.90(9) yes
C8 N5 C15 113.59(11) yes
C11 C6 C18 118.15(13) yes
C13 C7 C15 127.19(13) yes
O2 C8 N5 125.19(13) yes
O2 C8 C12 127.77(13) yes
N5 C8 C12 107.03(12) yes
C10 C9 C18 118.61(13) yes
C10 C9 C19 121.01(13) yes
C18 C9 C19 120.36(14) yes
C9 C10 C14 121.04(13) yes
S1 C11 C6 118.49(10) yes
S1 C11 C14 119.71(10) yes
C6 C11 C14 121.79(12) yes
C8 C12 C16 104.22(12) yes
C10 C14 C11 118.80(13) yes
N5 C15 C7 111.75(11) yes
N5 C15 C16 100.43(11) yes
N5 C15 C17 113.77(11) yes
C7 C15 C16 110.18(11) yes
C7 C15 C17 110.85(12) yes
C16 C15 C17 109.38(12) yes
C12 C16 C15 105.24(12) yes
C6 C18 C9 121.61(14) yes
C11 C6 H22 125.3(14) no
C18 C6 H22 116.6(14) no
C13 C7 H29 124.1(11) no
C15 C7 H29 108.6(11) no
C9 C10 H4 121.4(13) no
C14 C10 H4 117.4(13) no
C8 C12 H32 106.2(16) no
C8 C12 H35 110.0(13) no
C16 C12 H32 119.4(16) no
C16 C12 H35 107.5(14) no
H32 C12 H35 109(2) no
C7 C13 H33 115.8(14) no
C7 C13 H34 123.8(15) no
H33 C13 H34 120(2) no
C10 C14 H21 118.2(12) no
C11 C14 H21 122.9(12) no
C12 C16 H30 106.1(11) no
C12 C16 H31 113.6(15) no
C15 C16 H30 113.3(11) no
C15 C16 H31 112.4(14) no
H30 C16 H31 106.2(18) no
C15 C17 H26 108.9(11) no
C15 C17 H27 105.2(12) no
C15 C17 H28 110.5(16) no
H26 C17 H27 109.0(16) no
H26 C17 H28 111(2) no
H27 C17 H28 112(2) no
C6 C18 H23 116.4(13) no
C9 C18 H23 121.6(13) no
C9 C19 H24 111.3(19) no
C9 C19 H25 106.9(18) no
C9 C19 H36 108(3) no
H24 C19 H25 106(3) no
H24 C19 H36 114(4) no
H25 C19 H36 111(4) no

loop_
_geom_bond_atom_site_label_1
_geom_bond_atom_site_label_2
_geom_bond_distance
_geom_bond_publ_flag
S1 O3 1.4322(12) yes
S1 O20 1.4317(11) yes
S1 N5 1.6737(13) yes
S1 C11 1.7583(13) yes
O2 C8 1.2088(17) yes
N5 C8 1.4005(18) yes
N5 C15 1.5017(18) yes
C6 C11 1.396(2) yes
C6 C18 1.390(2) yes
C7 C13 1.324(3) yes
C7 C15 1.5130(19) yes
C8 C12 1.510(2) yes
C9 C10 1.397(2) yes
C9 C18 1.396(2) yes
C9 C19 1.509(3) yes
C10 C14 1.3912(19) yes
C11 C14 1.3880(18) yes
C12 C16 1.524(3) yes
C15 C16 1.553(2) yes
C15 C17 1.5337(19) yes
C6 H22 0.93(3) no
C7 H29 1.05(2) no
C10 H4 1.04(3) no
C12 H32 0.99(3) no
C12 H35 0.89(3) no
C13 H33 0.97(3) no
C13 H34 0.96(3) no
C14 H21 1.03(2) no
C16 H30 1.005(19) no
C16 H31 1.02(3) no
C17 H26 1.01(2) no
C17 H27 0.98(2) no
C17 H28 0.91(3) no
C18 H23 1.04(3) no
C19 H24 0.88(3) no
C19 H25 1.02(3) no
C19 H36 0.80(4) no

loop_
_geom_contact_atom_site_label_1
_geom_contact_atom_site_label_2
_geom_contact_distance
_geom_contact_publ_flag
_geom_contact_site_symmetry_2
S1 O2 2.9761(13) no .
S1 C7 3.4523(16) no .
S1 C13 3.4267(17) no .
S1 C17 3.3463(17) no .
O2 O3 2.8798(17) no .
O2 C11 3.2867(18) no .
O2 C14 3.1206(19) no .
O2 C15 3.5871(18) no .
O2 C16 3.5542(19) no .
O3 C8 2.981(2) no .
O3 C14 2.9581(18) no .
O20 C6 2.9571(19) no .
O20 C7 3.2694(19) no .
O20 C13 3.3071(19) no .
O20 C15 2.9519(19) no .
O20 C17 2.992(2) no .
N5 C6 3.449(2) no .
N5 C13 2.890(2) no .
N5 C14 3.5254(19) no .
C6 C10 2.794(2) no .
C7 C8 3.330(2) no .
C7 C12 3.203(3) no .
C8 C11 3.325(2) no .
C8 C13 3.597(3) no .
C9 C11 2.780(2) no .
C13 C16 3.530(3) no .
C14 C18 2.783(3) no .
O2 C6 3.304(2) no 3_646
O2 C13 3.404(2) no 4_554
O3 C10 3.4951(19) no 4_655
O3 C12 3.416(3) no 1_655
O20 C7 3.4744(19) no 2_557
O20 C12 3.551(2) no 1_655
O20 C16 3.192(2) no 1_655
C6 O2 3.304(2) no 3_656
C7 O20 3.4744(19) no 2_457
C10 O3 3.4951(19) no 4_654
C12 O3 3.416(3) no 1_455
C12 O20 3.551(2) no 1_455
C13 O2 3.404(2) no 4_555
C16 O20 3.192(2) no 1_455
S1 H21 2.90(2) no .
S1 H22 2.88(2) no .
S1 H27 3.10(2) no .
S1 H28 3.42(3) no .
S1 H34 2.85(3) no .
O2 H21 2.75(2) no .
O2 H32 2.58(3) no .
O2 H35 2.83(2) no .
O3 H21 2.63(2) no .
O3 H34 2.75(3) no .
O20 H22 2.69(3) no .
O20 H27 2.35(2) no .
O20 H28 3.25(3) no .
O20 H34 2.96(3) no .
N5 H22 3.52(3) no .
N5 H26 3.39(2) no .
N5 H27 2.78(2) no .
N5 H28 2.67(3) no .
N5 H29 3.39(2) no .
N5 H30 2.798(19) no .
N5 H31 3.23(3) no .
N5 H32 3.10(3) no .
N5 H34 2.62(3) no .
N5 H35 2.77(2) no .
C6 H21 3.37(2) no .
C6 H28 3.27(3) no .
C7 H26 2.72(2) no .
C7 H27 2.60(2) no .
C7 H28 3.29(3) no .
C7 H30 3.370(19) no .
C7 H31 2.60(3) no .
C7 H35 3.09(2) no .
C8 H21 3.52(2) no .
C8 H30 2.794(19) no .
C8 H31 3.28(3) no .
C8 H34 3.26(3) no .
C9 H21 3.34(2) no .
C9 H22 3.24(3) no .
C10 H23 3.36(3) no .
C10 H24 2.99(3) no .
C10 H25 3.26(3) no .
C10 H36 2.54(4) no .
C11 H4 3.32(3) no .
C11 H23 3.31(3) no .
C13 H27 3.50(2) no .
C13 H35 3.42(2) no .
C14 H22 3.29(3) no .
C15 H32 3.32(3) no .
C15 H33 3.37(3) no .
C15 H34 2.80(3) no .
C15 H35 2.77(2) no .
C16 H26 2.70(2) no .
C16 H27 3.34(2) no .
C16 H28 2.71(3) no .
C16 H29 2.80(2) no .
C17 H22 3.28(3) no .
C17 H29 2.63(2) no .
C17 H30 2.598(19) no .
C17 H31 2.98(3) no .
C18 H4 3.36(3) no .
C18 H24 2.85(3) no .
C18 H25 2.61(3) no .
C18 H36 3.12(4) no .
C19 H4 2.75(3) no .
C19 H23 2.74(3) no .
H4 H21 2.36(3) no .
H4 H24 3.20(4) no .
H4 H25 3.59(4) no .
H4 H36 2.46(5) no .
H22 H23 2.27(4) no .
H22 H27 2.99(3) no .
H22 H28 2.80(4) no .
H23 H24 2.98(4) no .
H23 H25 2.47(4) no .
H23 H36 3.44(5) no .
H26 H29 2.44(3) no .
H26 H30 2.74(3) no .
H26 H31 2.82(4) no .
H27 H29 2.78(3) no .
H27 H30 3.53(3) no .
H28 H29 3.49(4) no .
H28 H30 2.47(4) no .
H28 H31 3.32(4) no .
H29 H30 3.57(3) no .
H29 H31 2.55(4) no .
H29 H33 2.33(3) no .
H29 H34 2.95(3) no .
H30 H32 2.33(4) no .
H30 H35 2.72(3) no .
H31 H32 2.72(4) no .
H31 H35 2.27(4) no .
H34 H35 3.48(3) no .
S1 H4 3.39(3) no 4_655
S1 H32 3.21(3) no 1_655
O2 H22 2.44(2) no 3_646
O2 H23 3.33(3) no 3_646
O2 H25 3.12(3) no 2_456
O2 H27 3.25(2) no 3_646
O2 H28 3.27(3) no 3_646
O2 H29 3.23(2) no 4_554
O2 H33 2.71(3) no 4_554
O3 H4 2.56(3) no 4_655
O3 H22 3.59(3) no 3_646
O3 H28 2.98(3) no 3_646
O3 H32 2.78(3) no 1_655
O3 H35 3.33(2) no 1_655
O3 H36 2.95(4) no 4_655
O20 H4 3.36(3) no 4_655
O20 H26 2.93(2) no 2_557
O20 H29 2.46(2) no 2_557
O20 H30 3.017(19) no 1_655
O20 H31 2.66(3) no 1_655
O20 H32 3.32(3) no 1_655
N5 H23 3.52(3) no 3_646
N5 H25 3.40(3) no 2_456
C6 H24 3.33(3) no 2_556
C6 H25 3.29(3) no 2_456
C6 H36 3.37(4) no 2_456
C7 H23 3.56(3) no 3_646
C7 H26 3.560(19) no 2_557
C7 H27 3.24(2) no 2_457
C7 H31 3.29(3) no 2_557
C8 H22 3.05(2) no 3_646
C8 H23 3.04(3) no 3_646
C8 H24 3.56(3) no 2_456
C8 H25 3.10(3) no 2_456
C8 H33 3.26(3) no 4_554
C9 H24 3.54(3) no 2_556
C9 H25 3.44(3) no 2_456
C10 H25 3.29(3) no 2_456
C10 H34 3.02(3) no 4_654
C10 H35 3.23(2) no 4_554
C11 H24 3.58(3) no 2_556
C11 H25 3.12(3) no 2_456
C11 H32 3.42(3) no 1_655
C12 H4 3.25(3) no 4_555
C12 H23 3.14(3) no 3_646
C12 H24 3.53(3) no 2_456
C12 H33 3.42(3) no 4_554
C13 H4 3.38(3) no 4_655
C13 H21 3.52(2) no 4_655
C13 H23 2.89(3) no 3_646
C13 H25 3.46(3) no 3_646
C13 H26 3.20(2) no 2_557
C14 H25 3.14(3) no 2_456
C14 H26 3.34(2) no 3_646
C14 H33 3.47(3) no 4_654
C14 H34 3.39(3) no 4_654
C16 H24 3.51(3) no 2_456
C16 H27 3.429(19) no 2_457
C16 H29 3.60(2) no 2_457
C17 H21 2.77(2) no 3_656
C17 H29 3.39(2) no 2_557
C17 H31 3.10(3) no 2_557
C18 H24 3.31(3) no 2_556
C18 H25 3.43(3) no 2_456
C18 H34 3.27(3) no 3_656
C18 H35 3.37(2) no 3_656
C18 H36 3.51(4) no 2_456
C19 H28 3.48(3) no 2_556
C19 H30 3.113(19) no 2_556
H4 S1 3.39(3) no 4_654
H4 O3 2.56(3) no 4_654
H4 O20 3.36(3) no 4_654
H4 C12 3.25(3) no 4_554
H4 C13 3.38(3) no 4_654
H4 H26 3.47(3) no 3_646
H4 H31 3.37(4) no 4_554
H4 H32 3.32(4) no 4_554
H4 H34 2.59(4) no 4_654
H4 H35 2.56(3) no 4_554
H21 C13 3.52(2) no 4_654
H21 C17 2.77(2) no 3_646
H21 H26 2.39(3) no 3_646
H21 H27 2.89(3) no 3_646
H21 H28 2.62(4) no 3_646
H21 H33 3.24(3) no 4_654
H21 H34 3.31(3) no 4_654
H22 O2 2.44(2) no 3_656
H22 O3 3.59(3) no 3_656
H22 C8 3.05(2) no 3_656
H22 H29 3.47(3) no 2_557
H22 H35 3.42(3) no 3_656
H22 H36 3.55(5) no 2_456
H23 O2 3.33(3) no 3_656
H23 N5 3.52(3) no 3_656
H23 C7 3.56(3) no 3_656
H23 C8 3.04(3) no 3_656
H23 C12 3.14(3) no 3_656
H23 C13 2.89(3) no 3_656
H23 H24 3.59(4) no 2_556
H23 H33 3.28(4) no 3_656
H23 H34 2.52(4) no 3_656
H23 H35 2.50(4) no 3_656
H24 C6 3.33(3) no 2_456
H24 C8 3.56(3) no 2_556
H24 C9 3.54(3) no 2_456
H24 C11 3.58(3) no 2_456
H24 C12 3.53(3) no 2_556
H24 C16 3.51(3) no 2_556
H24 C18 3.31(3) no 2_456
H24 H23 3.59(4) no 2_456
H24 H30 2.71(4) no 2_556
H24 H32 3.15(4) no 2_556
H24 H33 3.21(4) no 3_656
H24 H34 3.55(4) no 3_656
H25 O2 3.12(3) no 2_556
H25 N5 3.40(3) no 2_556
H25 C6 3.29(3) no 2_556
H25 C8 3.10(3) no 2_556
H25 C9 3.44(3) no 2_556
H25 C10 3.29(3) no 2_556
H25 C11 3.12(3) no 2_556
H25 C13 3.46(3) no 3_656
H25 C14 3.14(3) no 2_556
H25 C18 3.43(3) no 2_556
H25 H30 3.36(4) no 2_556
H25 H32 3.53(5) no 2_556
H25 H33 3.12(4) no 3_656
H25 H34 3.58(4) no 3_656
H26 O20 2.93(2) no 2_457
H26 C7 3.560(19) no 2_457
H26 C13 3.20(2) no 2_457
H26 C14 3.34(2) no 3_656
H26 H4 3.47(3) no 3_656
H26 H21 2.39(3) no 3_656
H26 H27 3.53(3) no 2_457
H26 H31 2.86(4) no 2_557
H26 H33 3.22(3) no 2_457
H26 H34 3.32(3) no 2_457
H27 O2 3.25(2) no 3_656
H27 C7 3.24(2) no 2_557
H27 C16 3.429(19) no 2_557
H27 H21 2.89(3) no 3_656
H27 H26 3.53(3) no 2_557
H27 H29 2.41(3) no 2_557
H27 H31 2.51(4) no 2_557
H28 O2 3.27(3) no 3_656
H28 O3 2.98(3) no 3_656
H28 C19 3.48(3) no 2_456
H28 H21 2.62(4) no 3_656
H28 H36 2.83(5) no 2_456
H29 O2 3.23(2) no 4_555
H29 O20 2.46(2) no 2_457
H29 C16 3.60(2) no 2_557
H29 C17 3.39(2) no 2_457
H29 H22 3.47(3) no 2_457
H29 H27 2.41(3) no 2_457
H29 H30 3.39(3) no 2_557
H29 H31 2.85(4) no 2_557
H30 O20 3.017(19) no 1_455
H30 C19 3.113(19) no 2_456
H30 H24 2.71(4) no 2_456
H30 H25 3.36(4) no 2_456
H30 H29 3.39(3) no 2_457
H30 H36 2.92(5) no 2_456
H31 O20 2.66(3) no 1_455
H31 C7 3.29(3) no 2_457
H31 C17 3.10(3) no 2_457
H31 H4 3.37(4) no 4_555
H31 H26 2.86(4) no 2_457
H31 H27 2.51(4) no 2_457
H31 H29 2.85(4) no 2_457
H32 S1 3.21(3) no 1_455
H32 O3 2.78(3) no 1_455
H32 O20 3.32(3) no 1_455
H32 C11 3.42(3) no 1_455
H32 H4 3.32(4) no 4_555
H32 H24 3.15(4) no 2_456
H32 H25 3.53(5) no 2_456
H32 H33 2.68(4) no 4_554
H33 O2 2.71(3) no 4_555
H33 C8 3.26(3) no 4_555
H33 C12 3.42(3) no 4_555
H33 C14 3.47(3) no 4_655
H33 H21 3.24(3) no 4_655
H33 H23 3.28(4) no 3_646
H33 H24 3.21(4) no 3_646
H33 H25 3.12(4) no 3_646
H33 H26 3.22(3) no 2_557
H33 H32 2.68(4) no 4_555
H34 C10 3.02(3) no 4_655
H34 C14 3.39(3) no 4_655
H34 C18 3.27(3) no 3_646
H34 H4 2.59(4) no 4_655
H34 H21 3.31(3) no 4_655
H34 H23 2.52(4) no 3_646
H34 H24 3.55(4) no 3_646
H34 H25 3.58(4) no 3_646
H34 H26 3.32(3) no 2_557
H35 O3 3.33(2) no 1_455
H35 C10 3.23(2) no 4_555
H35 C18 3.37(2) no 3_646
H35 H4 2.56(3) no 4_555
H35 H22 3.42(3) no 3_646
H35 H23 2.50(4) no 3_646
H36 O3 2.95(4) no 4_654
H36 C6 3.37(4) no 2_556
H36 C18 3.51(4) no 2_556
H36 H22 3.55(5) no 2_556
H36 H28 2.83(5) no 2_556
H36 H30 2.92(5) no 2_556

loop_
_geom_torsion_atom_site_label_1
_geom_torsion_atom_site_label_2
_geom_torsion_atom_site_label_3
_geom_torsion_atom_site_label_4
_geom_torsion
_geom_torsion_publ_flag
O3 S1 N5 C8 -42.37(10) no
O3 S1 N5 C15 128.76(9) no
O3 S1 C11 C6 -158.07(8) no
O3 S1 C11 C14 22.73(11) no
O20 S1 N5 C8 -171.36(8) no
O20 S1 N5 C15 -0.23(11) no
O20 S1 C11 C6 -26.50(11) no
O20 S1 C11 C14 154.29(8) no
N5 S1 C11 C6 86.27(9) no
N5 S1 C11 C14 -92.93(10) no
C11 S1 N5 C8 73.55(10) no
C11 S1 N5 C15 -115.33(10) no
S1 N5 C8 O2 -9.35(18) no
S1 N5 C8 C12 171.25(7) no
S1 N5 C15 C7 -72.29(13) no
S1 N5 C15 C16 170.90(8) no
S1 N5 C15 C17 54.18(14) no
C8 N5 C15 C7 99.33(12) no
C8 N5 C15 C16 -17.48(13) no
C8 N5 C15 C17 -134.20(11) no
C15 N5 C8 O2 178.48(11) no
C15 N5 C8 C12 -0.91(14) no
C11 C6 C18 C9 -0.5(3) no
C18 C6 C11 S1 -178.14(13) no
C18 C6 C11 C14 1.0(2) no
C13 C7 C15 N5 0.5(2) no
C13 C7 C15 C16 111.24(16) no
C13 C7 C15 C17 -127.55(15) no
O2 C8 C12 C16 -159.84(13) no
N5 C8 C12 C16 19.53(14) no
C10 C9 C18 C6 -0.5(3) no
C18 C9 C10 C14 0.9(3) no
C19 C9 C10 C14 -177.60(13) no
C19 C9 C18 C6 178.10(14) no
C9 C10 C14 C11 -0.4(2) no
S1 C11 C14 C10 178.59(8) no
C6 C11 C14 C10 -0.6(2) no
C8 C12 C16 C15 -30.22(13) no
N5 C15 C16 C12 28.55(12) no
C7 C15 C16 C12 -89.43(12) no
C17 C15 C16 C12 148.49(10) no
